data_4023777
loop_
_publ_author_name
'Shamim Ahmed'
'Luke A. Baker'
'Richard S. Grainger'
'Paolo Innocenti'
'Camilo E. Quevedo'

_publ_section_title
;
 Thermal Elimination of Diethyldithiocarbamates and Application
 in the Synthesis of (+-)-Ferrugine
;
_journal_name_full 'Journal of Organic Chemistry'
_journal_page_first 8116
_journal_page_last 8119
_journal_paper_doi 10.1021/jo801652x
_journal_volume 73
_journal_year 2008
_chemical_absolute_configuration ad
_chemical_formula_moiety 'C14 H24 N2 O S2'
_chemical_formula_sum 'C14 H24 N2 O S2'
_chemical_formula_weight 300.47
_chemical_name_systematic
; 
 ? 
;
_space_group_IT_number 82
_symmetry_cell_setting tetragonal
_symmetry_space_group_name_Hall 'I -4'
_symmetry_space_group_name_H-M 'I -4'
_atom_sites_solution_hydrogens geom
_atom_sites_solution_primary direct
_atom_sites_solution_secondary difmap
_audit_creation_method SHELXL-97
_cell_angle_alpha 90.00
_cell_angle_beta 90.00
_cell_angle_gamma 90.00
_cell_formula_units_Z 8
_cell_length_a 22.3823(9)
_cell_length_b 22.3823(9)
_cell_length_c 6.5334(3)
_cell_measurement_temperature 293(2)
_cell_measurement_theta_max 71.1558
_cell_measurement_theta_min 4.4128
_cell_volume 3273.0(2)
_computing_cell_refinement 'CrysAlis RED, Oxford Diffraction Ltd'
_computing_data_collection 'CrysAlis CCD, Oxford Diffraction Ltd'
_computing_data_reduction 'CrysAlis RED, Oxford Diffraction Ltd'
_computing_molecular_graphics 'Bruker SHELXTL'
_computing_publication_material 'Bruker SHELXTL'
_computing_structure_refinement 'SHELXL-97 (Sheldrick, 1997)'
_computing_structure_solution 'SHELXS-97 (Sheldrick, 1990)'
_diffrn_ambient_temperature 293(2)
_diffrn_detector_area_resol_mean 8.2556
_diffrn_measured_fraction_theta_full 0.989
_diffrn_measured_fraction_theta_max 0.989
_diffrn_measurement_device_type 'OD Xcalibur PX Ultra'
_diffrn_measurement_method '\w scans'
_diffrn_radiation_monochromator graphite
_diffrn_radiation_source 'Enhance Ultra (Cu) X-ray Source'
_diffrn_radiation_type CuK\a
_diffrn_radiation_wavelength 1.54248
_diffrn_reflns_av_R_equivalents 0.0441
_diffrn_reflns_av_sigmaI/netI 0.0241
_diffrn_reflns_limit_h_max 27
_diffrn_reflns_limit_h_min -25
_diffrn_reflns_limit_k_max 27
_diffrn_reflns_limit_k_min -26
_diffrn_reflns_limit_l_max 7
_diffrn_reflns_limit_l_min -8
_diffrn_reflns_number 15847
_diffrn_reflns_theta_full 71.24
_diffrn_reflns_theta_max 71.24
_diffrn_reflns_theta_min 5.59
_exptl_absorpt_coefficient_mu 2.900
_exptl_absorpt_correction_T_max 0.80578
_exptl_absorpt_correction_T_min 0.64670
_exptl_absorpt_correction_type analytical
_exptl_absorpt_process_details
;
CrysAlis RED, Oxford Diffraction Ltd.,
Version 1.171.pre23_9 beta (release 18.06.2004 CrysAlis171 .NET)
(compiled Jun 18 2004,12:34:04)
Analytical numeric absorption correction using a multifaceted crystal
model based on expressions derived by R.C. Clark & J.S. Reid.
;
_exptl_crystal_colour Colourless
_exptl_crystal_density_diffrn 1.220
_exptl_crystal_density_method 'not measured'
_exptl_crystal_description needles
_exptl_crystal_F_000 1296
_exptl_crystal_size_max 0.21
_exptl_crystal_size_mid 0.09
_exptl_crystal_size_min 0.09
_refine_diff_density_max 0.153
_refine_diff_density_min -0.113
_refine_diff_density_rms 0.031
_refine_ls_abs_structure_details 'Flack H D (1983), Acta Cryst. A39, 876-881, 1391 Friedel pairs'
_refine_ls_abs_structure_Flack 0.007(14)
_refine_ls_extinction_coef 0.00039(7)
_refine_ls_extinction_expression Fc^*^=kFc[1+0.001xFc^2^\l^3^/sin(2\q)]^-1/4^
_refine_ls_extinction_method SHELXL
_refine_ls_goodness_of_fit_ref 1.047
_refine_ls_hydrogen_treatment constr
_refine_ls_matrix_type full
_refine_ls_number_parameters 174
_refine_ls_number_reflns 3102
_refine_ls_number_restraints 0
_refine_ls_restrained_S_all 1.047
_refine_ls_R_factor_all 0.0301
_refine_ls_R_factor_gt 0.0289
_refine_ls_shift/su_max 0.001
_refine_ls_shift/su_mean 0.000
_refine_ls_structure_factor_coef Fsqd
_refine_ls_weighting_details 'calc w=1/[\s^2^(Fo^2^)+(0.0432P)^2^+0.5330P] where P=(Fo^2^+2Fc^2^)/3'
_refine_ls_weighting_scheme calc
_refine_ls_wR_factor_gt 0.0725
_refine_ls_wR_factor_ref 0.0735
_reflns_number_gt 2978
_reflns_number_total 3102
_reflns_threshold_expression >2sigma(I)
_cod_data_source_file jo801652x_si_003.cif
_cod_data_source_block Compound_26
_cod_depositor_comments
;
The following automatic conversions were performed:
'_symmetry_cell_setting' value 'Tetragonal' changed to 'tetragonal'
according to '/home/saulius/struct/CIF-dictionaries/cif_core.dic'
dictionary named 'cif_core.dic' version 2.4.1 from 2010-06-29.

Automatic conversion script
Id: cif_fix_enum 1527 2010-12-29 10:47:43Z saulius 
;
_cod_database_code 4023777

loop_
_symmetry_equiv_pos_as_xyz
'x, y, z'
'-x, -y, z'
'y, -x, -z'
'-y, x, -z'
'x+1/2, y+1/2, z+1/2'
'-x+1/2, -y+1/2, z+1/2'
'y+1/2, -x+1/2, -z+1/2'
'-y+1/2, x+1/2, -z+1/2'

loop_
_atom_site_label
_atom_site_type_symbol
_atom_site_fract_x
_atom_site_fract_y
_atom_site_fract_z
_atom_site_U_iso_or_equiv
_atom_site_adp_type
_atom_site_occupancy
_atom_site_symmetry_multiplicity
_atom_site_calc_flag
_atom_site_refinement_flags
_atom_site_disorder_assembly
_atom_site_disorder_group
C1 C 0.60016(7) 0.21777(7) 1.2773(3) 0.0564(4) Uani 1 1 d . . .
H1A H 0.5705 0.2451 1.3356 0.068 Uiso 1 1 calc R . .
C2 C 0.63601(7) 0.25265(7) 1.1137(3) 0.0445(3) Uani 1 1 d . . .
H2A H 0.6129 0.2531 0.9864 0.053 Uiso 1 1 calc R . .
C3 C 0.69714(8) 0.22621(8) 1.0691(3) 0.0547(4) Uani 1 1 d . . .
H3A H 0.7225 0.2325 1.1877 0.066 Uiso 1 1 calc R . .
H3B H 0.7147 0.2479 0.9556 0.066 Uiso 1 1 calc R . .
C4 C 0.69748(9) 0.15998(9) 1.0174(4) 0.0643(5) Uani 1 1 d . . .
H4A H 0.7386 0.1465 1.0095 0.077 Uiso 1 1 calc R . .
H4B H 0.6797 0.1546 0.8833 0.077 Uiso 1 1 calc R . .
C5 C 0.66418(9) 0.12067(8) 1.1702(4) 0.0621(5) Uani 1 1 d . . .
H5A H 0.6791 0.0798 1.1533 0.075 Uiso 1 1 calc R . .
C6 C 0.67448(11) 0.13835(9) 1.3916(4) 0.0659(5) Uani 1 1 d . . .
H6A H 0.7166 0.1464 1.4120 0.079 Uiso 1 1 calc R . .
H6B H 0.6635 0.1052 1.4796 0.079 Uiso 1 1 calc R . .
C7 C 0.63815(11) 0.19375(9) 1.4533(3) 0.0661(5) Uani 1 1 d . . .
H7A H 0.6123 0.1836 1.5672 0.079 Uiso 1 1 calc R . .
H7B H 0.6653 0.2248 1.4990 0.079 Uiso 1 1 calc R . .
C8 C 0.56688(8) 0.16813(10) 1.1720(4) 0.0705(6) Uani 1 1 d . . .
O8 O 0.51363(7) 0.17226(9) 1.1272(4) 0.1137(8) Uani 1 1 d . . .
N9 N 0.59985(8) 0.11969(8) 1.1280(3) 0.0737(5) Uani 1 1 d . . .
C10 C 0.57554(17) 0.06994(14) 1.0094(8) 0.1276(13) Uani 1 1 d . . .
H10A H 0.5850 0.0754 0.8673 0.191 Uiso 1 1 calc R . .
H10B H 0.5329 0.0686 1.0262 0.191 Uiso 1 1 calc R . .
H10C H 0.5927 0.0332 1.0569 0.191 Uiso 1 1 calc R . .
S11 S 0.64471(2) 0.329436(17) 1.20238(6) 0.05692(13) Uani 1 1 d . . .
C12 C 0.64378(7) 0.37278(7) 0.9743(3) 0.0454(4) Uani 1 1 d . . .
S12 S 0.63446(2) 0.343136(19) 0.74214(6) 0.05693(13) Uani 1 1 d . . .
N13 N 0.65102(7) 0.43119(6) 1.0077(2) 0.0526(4) Uani 1 1 d . . .
C14 C 0.65904(9) 0.45851(8) 1.2100(3) 0.0597(4) Uani 1 1 d . . .
H14A H 0.6420 0.4325 1.3132 0.072 Uiso 1 1 calc R . .
H14B H 0.6376 0.4961 1.2143 0.072 Uiso 1 1 calc R . .
C15 C 0.72403(10) 0.46961(9) 1.2599(4) 0.0722(5) Uani 1 1 d . . .
H15A H 0.7271 0.4872 1.3935 0.108 Uiso 1 1 calc R . .
H15B H 0.7409 0.4963 1.1603 0.108 Uiso 1 1 calc R . .
H15C H 0.7454 0.4324 1.2576 0.108 Uiso 1 1 calc R . .
C16 C 0.65369(10) 0.47337(8) 0.8334(4) 0.0653(5) Uani 1 1 d . . .
H16A H 0.6740 0.4542 0.7198 0.078 Uiso 1 1 calc R . .
H16B H 0.6771 0.5079 0.8731 0.078 Uiso 1 1 calc R . .
C17 C 0.59299(11) 0.49397(10) 0.7631(5) 0.0805(6) Uani 1 1 d . . .
H17A H 0.5974 0.5208 0.6494 0.121 Uiso 1 1 calc R . .
H17B H 0.5731 0.5142 0.8733 0.121 Uiso 1 1 calc R . .
H17C H 0.5697 0.4600 0.7217 0.121 Uiso 1 1 calc R . .

loop_
_atom_site_aniso_label
_atom_site_aniso_U_11
_atom_site_aniso_U_22
_atom_site_aniso_U_33
_atom_site_aniso_U_23
_atom_site_aniso_U_13
_atom_site_aniso_U_12
C1 0.0507(8) 0.0527(9) 0.0656(12) 0.0125(8) 0.0160(9) 0.0105(7)
C2 0.0433(8) 0.0424(8) 0.0479(9) 0.0032(7) 0.0023(7) 0.0001(6)
C3 0.0436(8) 0.0597(10) 0.0606(12) -0.0006(9) 0.0076(8) 0.0011(7)
C4 0.0611(11) 0.0652(12) 0.0666(12) -0.0106(10) 0.0035(10) 0.0161(9)
C5 0.0700(11) 0.0438(8) 0.0725(13) -0.0048(8) -0.0146(10) 0.0108(8)
C6 0.0775(13) 0.0554(11) 0.0649(13) 0.0076(9) -0.0119(10) 0.0113(9)
C7 0.0901(14) 0.0564(11) 0.0519(11) 0.0077(9) 0.0054(10) 0.0064(10)
C8 0.0465(9) 0.0749(12) 0.0901(16) 0.0293(12) -0.0039(10) -0.0129(9)
O8 0.0446(8) 0.1163(13) 0.180(2) 0.0430(15) -0.0126(11) -0.0163(8)
N9 0.0703(10) 0.0557(9) 0.0953(15) 0.0019(9) -0.0194(10) -0.0127(8)
C10 0.136(3) 0.0853(18) 0.162(3) -0.013(2) -0.055(3) -0.0386(18)
S11 0.0845(3) 0.0452(2) 0.0411(2) 0.00101(17) 0.0002(2) 0.00091(18)
C12 0.0469(8) 0.0456(8) 0.0438(8) 0.0008(7) 0.0043(7) -0.0002(6)
S12 0.0746(3) 0.0558(2) 0.0404(2) -0.00276(18) 0.0013(2) 0.00186(18)
N13 0.0660(9) 0.0434(7) 0.0484(8) 0.0025(6) 0.0025(7) -0.0032(6)
C14 0.0778(11) 0.0442(8) 0.0570(11) -0.0067(9) 0.0026(9) -0.0013(8)
C15 0.0880(13) 0.0626(11) 0.0661(13) 0.0000(10) -0.0119(12) -0.0094(9)
C16 0.0817(13) 0.0488(9) 0.0652(12) 0.0133(9) 0.0028(10) -0.0064(8)
C17 0.1012(15) 0.0607(11) 0.0795(16) 0.0124(11) -0.0099(14) 0.0082(10)

loop_
_atom_type_symbol
_atom_type_description
_atom_type_scat_dispersion_real
_atom_type_scat_dispersion_imag
_atom_type_scat_source
C C 0.0181 0.0091 'International Tables Vol C Tables 4.2.6.8 and 6.1.1.4'
H H 0.0000 0.0000 'International Tables Vol C Tables 4.2.6.8 and 6.1.1.4'
N N 0.0311 0.0180 'International Tables Vol C Tables 4.2.6.8 and 6.1.1.4'
O O 0.0492 0.0322 'International Tables Vol C Tables 4.2.6.8 and 6.1.1.4'
S S 0.3331 0.5567 'International Tables Vol C Tables 4.2.6.8 and 6.1.1.4'

loop_
_geom_angle_atom_site_label_1
_geom_angle_atom_site_label_2
_geom_angle_atom_site_label_3
_geom_angle
_geom_angle_site_symmetry_1
_geom_angle_site_symmetry_3
_geom_angle_publ_flag
C8 C1 C7 111.09(15) . . ?
C8 C1 C2 108.27(17) . . ?
C7 C1 C2 114.12(15) . . ?
C3 C2 C1 113.76(14) . . ?
C3 C2 S11 109.38(11) . . ?
C1 C2 S11 108.13(12) . . ?
C2 C3 C4 115.27(15) . . ?
C3 C4 C5 114.50(16) . . ?
N9 C5 C6 109.4(2) . . ?
N9 C5 C4 111.45(17) . . ?
C6 C5 C4 113.53(18) . . ?
C5 C6 C7 112.35(17) . . ?
C1 C7 C6 112.38(17) . . ?
O8 C8 N9 122.8(2) . . ?
O8 C8 C1 122.2(2) . . ?
N9 C8 C1 114.99(16) . . ?
C8 N9 C10 121.6(2) . . ?
C8 N9 C5 119.16(16) . . ?
C10 N9 C5 118.5(2) . . ?
C12 S11 C2 104.29(8) . . ?
N13 C12 S12 123.57(13) . . ?
N13 C12 S11 113.33(13) . . ?
S12 C12 S11 123.10(10) . . ?
C12 N13 C14 124.75(15) . . ?
C12 N13 C16 120.23(16) . . ?
C14 N13 C16 114.98(14) . . ?
N13 C14 C15 112.37(17) . . ?
N13 C16 C17 113.15(18) . . ?

loop_
_geom_bond_atom_site_label_1
_geom_bond_atom_site_label_2
_geom_bond_distance
_geom_bond_site_symmetry_2
_geom_bond_publ_flag
C1 C8 1.504(3) . ?
C1 C7 1.528(3) . ?
C1 C2 1.548(2) . ?
C2 C3 1.519(2) . ?
C2 S11 1.8241(16) . ?
C3 C4 1.520(3) . ?
C4 C5 1.525(3) . ?
C5 N9 1.466(3) . ?
C5 C6 1.517(3) . ?
C6 C7 1.537(3) . ?
C8 O8 1.231(3) . ?
C8 N9 1.343(3) . ?
N9 C10 1.461(3) . ?
S11 C12 1.7781(17) . ?
C12 N13 1.335(2) . ?
C12 S12 1.6689(18) . ?
N13 C14 1.467(3) . ?
N13 C16 1.481(2) . ?
C14 C15 1.511(3) . ?
C16 C17 1.507(3) . ?
